data_7130086
loop_
_publ_author_name
'Gehlhaar, Alexander'
'Weinert, Hanns Micha'
'W\"olper, Christoph'
'Semleit, Nina'
'Haberhauer, Gebhard'
'Schulz, Stephan'

_publ_section_title
;
 Bisstibane&#x2212;Distibane conversion via consecutive single-electron
 oxidation and reduction reaction
;
_journal_name_full 'Chemical Communications'
_journal_paper_doi 10.1039/D2CC01986H
_journal_year 2022
_chemical_formula_sum 'C70 H98 Bi2'
_chemical_formula_weight 1357.44
_space_group_crystal_system monoclinic
_space_group_IT_number 15
_space_group_name_Hall '-C 2yc'
_space_group_name_H-M_alt 'C 1 2/c 1'
_atom_sites_solution_hydrogens geom
_atom_sites_solution_primary direct
_atom_sites_solution_secondary difmap
_audit_creation_method SHELXL-2017/1
_audit_update_record
;
2022-03-09 deposited with the CCDC.	2022-05-11 downloaded from the CCDC.
;
_cell_angle_alpha 90
_cell_angle_beta 110.0432(19)
_cell_angle_gamma 90
_cell_formula_units_Z 4
_cell_length_a 34.169(3)
_cell_length_b 10.4618(8)
_cell_length_c 18.2971(14)
_cell_measurement_reflns_used 9943
_cell_measurement_temperature 100(2)
_cell_measurement_theta_max 80.03
_cell_measurement_theta_min 2.75
_cell_volume 6144.5(9)
_computing_cell_refinement 'Bruker APEX3(v2017.3-0)'
_computing_data_collection 'Bruker APEX3(v2017.3-0)'
_computing_data_reduction 'Bruker APEX3(v2017.3-0)'
_computing_molecular_graphics 'ORTEP/PLATON (Spek)'
_computing_publication_material 'BRUKER AXS SHELXTL (c) 2008 / Vers. 2008/4'
_computing_structure_refinement 'SHELXL-2017/1 (Sheldrick, 2017)'
_computing_structure_solution 'Bruker APEX3(v2017.3-0)'
_diffrn_ambient_temperature 100(2)
_diffrn_detector_area_resol_mean 7.3910
_diffrn_measured_fraction_theta_full 0.999
_diffrn_measured_fraction_theta_max 0.953
_diffrn_measurement_device_type 'Bruker D8 Venture (Photon II detector)'
_diffrn_measurement_method 'Data collection strategy APEX 3/Queen'
_diffrn_radiation_monochromator 'multilayer mirror'
_diffrn_radiation_type CuK\a
_diffrn_radiation_wavelength 1.54178
_diffrn_reflns_av_R_equivalents 0.0607
_diffrn_reflns_av_unetI/netI 0.0305
_diffrn_reflns_Laue_measured_fraction_full 0.999
_diffrn_reflns_Laue_measured_fraction_max 0.953
_diffrn_reflns_limit_h_max 42
_diffrn_reflns_limit_h_min -42
_diffrn_reflns_limit_k_max 13
_diffrn_reflns_limit_k_min -13
_diffrn_reflns_limit_l_max 22
_diffrn_reflns_limit_l_min -20
_diffrn_reflns_number 70130
_diffrn_reflns_point_group_measured_fraction_full 0.999
_diffrn_reflns_point_group_measured_fraction_max 0.953
_diffrn_reflns_theta_full 67.679
_diffrn_reflns_theta_max 80.540
_diffrn_reflns_theta_min 2.753
_diffrn_source 'micro-focus sealed tube'
_diffrn_source_type 'INCOATEC I\mS 3.0'
_exptl_absorpt_coefficient_mu 11.390
_exptl_absorpt_correction_T_max 0.75
_exptl_absorpt_correction_T_min 0.44
_exptl_absorpt_correction_type multi-scan
_exptl_absorpt_process_details
; 
 SADABS
 R.H. Blessing, Acta Cryst. (1995) A51 33-38 
;
_exptl_crystal_colour yellow
_exptl_crystal_density_diffrn 1.467
_exptl_crystal_description tablet
_exptl_crystal_F_000 2736
_exptl_crystal_size_max 0.416
_exptl_crystal_size_mid 0.155
_exptl_crystal_size_min 0.118
_refine_diff_density_max 6.445
_refine_diff_density_min -2.252
_refine_diff_density_rms 0.217
_refine_ls_extinction_method none
_refine_ls_goodness_of_fit_ref 1.102
_refine_ls_hydrogen_treatment constr
_refine_ls_matrix_type full
_refine_ls_number_parameters 338
_refine_ls_number_reflns 6421
_refine_ls_number_restraints 25
_refine_ls_restrained_S_all 1.102
_refine_ls_R_factor_all 0.0500
_refine_ls_R_factor_gt 0.0491
_refine_ls_shift/su_max 0.003
_refine_ls_shift/su_mean 0.000
_refine_ls_structure_factor_coef Fsqd
_refine_ls_weighting_details 'w=1/[\s^2^(Fo^2^)+(0.0752P)^2^+56.5502P] where P=(Fo^2^+2Fc^2^)/3'
_refine_ls_weighting_scheme calc
_refine_ls_wR_factor_gt 0.1333
_refine_ls_wR_factor_ref 0.1341
_reflns_Friedel_coverage 0.000
_reflns_number_gt 6227
_reflns_number_total 6421
_reflns_threshold_expression 'I > 2\s(I)'
_cod_data_source_file d2cc01986h2.cif
_cod_data_source_block alf_155m
_cod_depositor_comments
;
The following automatic conversions were performed:

data item '_atom_sites_solution_secondary' value 'diffmap' was
changed to 'difmap'.

Automatic conversion script
Id: cif_fix_values 7556 2019-12-06 15:28:31Z antanas 
;
_cod_original_cell_volume 6144.4(8)
_cod_original_sg_symbol_H-M 'C 2/c'
_cod_database_code 7130086
_shelx_shelxl_version_number 2017/1
_shelx_space_group_comment
;
The symmetry employed for this shelxl refinement is uniquely defined
by the following loop, which should always be used as a source of
symmetry information in preference to the above space-group names.
They are only intended as comments.
;
_shelx_estimated_absorpt_t_min 0.088
_shelx_estimated_absorpt_t_max 0.347

loop_
_space_group_symop_operation_xyz
'x, y, z'
'-x, y, -z+1/2'
'x+1/2, y+1/2, z'
'-x+1/2, y+1/2, -z+1/2'
'-x, -y, -z'
'x, -y, z-1/2'
'-x+1/2, -y+1/2, -z'
'x+1/2, -y+1/2, z-1/2'

loop_
_atom_site_label
_atom_site_type_symbol
_atom_site_fract_x
_atom_site_fract_y
_atom_site_fract_z
_atom_site_U_iso_or_equiv
_atom_site_adp_type
_atom_site_occupancy
_atom_site_site_symmetry_order
_atom_site_calc_flag
_atom_site_refinement_flags_posn
_atom_site_refinement_flags_adp
_atom_site_refinement_flags_occupancy
_atom_site_disorder_assembly
_atom_site_disorder_group
Bi1 Bi 0.45003(2) 0.74588(2) 0.76698(2) 0.01854(11) Uani 1 1 d . . . . .
C1_1 C 0.47251(13) 0.9564(4) 0.7835(3) 0.0218(9) Uani 1 1 d . . . . .
C2_1 C 0.45515(14) 1.0270(5) 0.8284(3) 0.0250(9) Uani 1 1 d . . . . .
H2_1 H 0.438884 0.984612 0.853971 0.030 Uiso 1 1 calc R U . . .
C3_1 C 0.46092(15) 1.1604(5) 0.8373(3) 0.0269(10) Uani 1 1 d . . . . .
H3_1 H 0.450786 1.205658 0.872139 0.032 Uiso 1 1 calc R U . . .
C4_1 C 0.48099(17) 1.2238(5) 0.7959(3) 0.0278(10) Uani 1 1 d . . . . .
H4_1 H 0.482313 1.314516 0.797715 0.033 Uiso 1 1 calc R U . . .
C5_1 C 0.500000 1.1559(6) 0.750000 0.0239(13) Uani 1 2 d S T P . .
C6_1 C 0.500000 1.0187(6) 0.750000 0.0226(12) Uani 1 2 d S T P . .
C1_2 C 0.40163(16) 0.7270(5) 0.6420(3) 0.0204(9) Uani 1 1 d . . . . .
C2_2 C 0.39717(14) 0.8125(4) 0.5803(3) 0.0226(9) Uani 1 1 d . . . . .
C3_2 C 0.36328(15) 0.7996(5) 0.5115(3) 0.0255(9) Uani 1 1 d . . . . .
H3_2 H 0.360274 0.857869 0.470112 0.031 Uiso 1 1 calc R U . . .
C4_2 C 0.33337(15) 0.7023(5) 0.5017(3) 0.0259(9) Uani 1 1 d . . . . .
C5_2 C 0.34050(15) 0.6140(4) 0.5602(3) 0.0239(9) Uani 1 1 d . . . . .
H5_2 H 0.322010 0.543517 0.552734 0.029 Uiso 1 1 calc R U . . .
C6_2 C 0.37403(15) 0.6236(4) 0.6307(3) 0.0229(9) Uani 1 1 d . . . . .
C7_2 C 0.42894(15) 0.9159(5) 0.5847(3) 0.0271(10) Uani 1 1 d . . . . .
H7_2 H 0.451484 0.908475 0.636588 0.032 Uiso 1 1 calc R U . . .
C8_2 C 0.4112(2) 1.0508(5) 0.5784(4) 0.0449(14) Uani 1 1 d . . . . .
H8A_2 H 0.388996 1.061239 0.527896 0.067 Uiso 1 1 calc R U . . .
H8B_2 H 0.433319 1.113095 0.583183 0.067 Uiso 1 1 calc R U . . .
H8C_2 H 0.399761 1.064671 0.620164 0.067 Uiso 1 1 calc R U . . .
C9_2 C 0.44894(19) 0.8944(7) 0.5225(3) 0.0446(15) Uani 1 1 d . . . . .
H9A_2 H 0.427825 0.904745 0.470718 0.067 Uiso 1 1 calc R U . . .
H9B_2 H 0.460495 0.807739 0.527526 0.067 Uiso 1 1 calc R U . . .
H9C_2 H 0.471297 0.956806 0.529325 0.067 Uiso 1 1 calc R U . . .
C10_2 C 0.29548(16) 0.6922(5) 0.4278(3) 0.0286(10) Uani 1 1 d . . . . .
H10_2 H 0.276601 0.626237 0.437343 0.034 Uiso 1 1 calc R U . . .
C11_2 C 0.27094(19) 0.8178(6) 0.4086(4) 0.0404(13) Uani 1 1 d . . . . .
H11A_2 H 0.287577 0.882658 0.393857 0.061 Uiso 1 1 calc R U . . .
H11B_2 H 0.264737 0.847155 0.454288 0.061 Uiso 1 1 calc R U . . .
H11C_2 H 0.244835 0.803936 0.365259 0.061 Uiso 1 1 calc R U . . .
C12_2 C 0.30691(17) 0.6475(5) 0.3587(3) 0.0322(11) Uani 1 1 d . . . . .
H12A_2 H 0.281461 0.635174 0.313685 0.048 Uiso 1 1 calc R U . . .
H12B_2 H 0.322129 0.566444 0.371580 0.048 Uiso 1 1 calc R U . . .
H12C_2 H 0.324495 0.711894 0.346331 0.048 Uiso 1 1 calc R U . . .
C13_2 C 0.37882(16) 0.5166(4) 0.6896(3) 0.0258(9) Uani 1 1 d . . . . .
H13_2 H 0.401288 0.542660 0.738810 0.031 Uiso 1 1 calc R U . . .
C14_2 C 0.3932(2) 0.3946(5) 0.6606(3) 0.0405(13) Uani 1 1 d . . . . .
H14A_2 H 0.371683 0.365966 0.612614 0.061 Uiso 1 1 calc R U . . .
H14B_2 H 0.398241 0.327768 0.700337 0.061 Uiso 1 1 calc R U . . .
H14C_2 H 0.419078 0.411650 0.650322 0.061 Uiso 1 1 calc R U . . .
C15_2 C 0.33941(18) 0.4933(6) 0.7091(3) 0.0398(13) Uani 1 1 d . . . . .
H15A_2 H 0.331172 0.572619 0.728349 0.060 Uiso 1 1 calc R U . . .
H15B_2 H 0.344810 0.427021 0.749203 0.060 Uiso 1 1 calc R U . . .
H15C_2 H 0.316929 0.465178 0.662210 0.060 Uiso 1 1 calc R U . . .
C1_3 C 0.39812(17) 0.7679(5) 0.8215(3) 0.0230(10) Uani 1 1 d . . . . .
C2_3 C 0.36264(15) 0.8460(5) 0.7909(3) 0.0294(10) Uani 1 1 d . . . . .
C3_3 C 0.32998(16) 0.8357(6) 0.8214(3) 0.0375(13) Uani 1 1 d . . . . .
H3_3 H 0.306139 0.888863 0.801227 0.045 Uiso 1 1 calc R U . . .
C4_3 C 0.3320(3) 0.7492(6) 0.8807(5) 0.0439(19) Uani 1 1 d . . . . .
C5_3 C 0.36685(18) 0.6791(6) 0.9110(3) 0.0372(13) Uani 1 1 d . . . . .
H5_3 H 0.368914 0.623758 0.953323 0.045 Uiso 1 1 calc R U . . .
C6_3 C 0.39998(17) 0.6838(5) 0.8833(3) 0.0288(10) Uani 1 1 d . . . . .
C7_3 C 0.35772(16) 0.9443(5) 0.7270(3) 0.0313(11) Uani 1 1 d . . . . .
H7_3 H 0.383598 0.944276 0.713129 0.038 Uiso 1 1 calc R U . . .
C8_3 C 0.32031(16) 0.9136(5) 0.6534(3) 0.0344(11) Uani 1 1 d . . . . .
H8A_3 H 0.319265 0.975154 0.612459 0.052 Uiso 1 1 calc R U . . .
H8B_3 H 0.294519 0.919009 0.665431 0.052 Uiso 1 1 calc R U . . .
H8C_3 H 0.323330 0.826997 0.635627 0.052 Uiso 1 1 calc R U . . .
C9_3 C 0.35172(17) 1.0792(6) 0.7560(4) 0.0438(14) Uani 1 1 d . . . . .
H9A_3 H 0.353130 1.143104 0.717788 0.066 Uiso 1 1 calc R U . . .
H9B_3 H 0.373738 1.095950 0.805917 0.066 Uiso 1 1 calc R U . . .
H9C_3 H 0.324488 1.084117 0.762603 0.066 Uiso 1 1 calc R U . . .
C10_3 C 0.2974(3) 0.7266(9) 0.9152(5) 0.0395(12) Uani 0.714(10) 1 d D . P A 1
H10_3 H 0.307160 0.646552 0.945876 0.047 Uiso 0.714(10) 1 calc R U P A 1
C11_3 C 0.3007(3) 0.8203(10) 0.9770(5) 0.0395(12) Uani 0.714(10) 1 d D . P A 1
H11A_3 H 0.305083 0.905774 0.959233 0.059 Uiso 0.714(10) 1 calc R U P A 1
H11B_3 H 0.324202 0.797897 1.023627 0.059 Uiso 0.714(10) 1 calc R U P A 1
H11C_3 H 0.274885 0.819754 0.989145 0.059 Uiso 0.714(10) 1 calc R U P A 1
C12_3 C 0.2590(3) 0.6857(9) 0.8583(5) 0.0395(12) Uani 0.714(10) 1 d D . P A 1
H12A_3 H 0.264975 0.632718 0.819142 0.047 Uiso 0.714(10) 1 calc R U P A 1
H12B_3 H 0.242792 0.760627 0.832994 0.047 Uiso 0.714(10) 1 calc R U P A 1
H12C_3 H 0.243093 0.635760 0.883707 0.047 Uiso 0.714(10) 1 calc R U P A 1
C10'_3 C 0.2879(6) 0.797(2) 0.8913(12) 0.0395(12) Uani 0.286(10) 1 d D . P A 2
H10'_3 H 0.285937 0.878167 0.861639 0.047 Uiso 0.286(10) 1 calc R U P A 2
C11'_3 C 0.2888(7) 0.858(2) 0.9624(12) 0.0395(12) Uani 0.286(10) 1 d D . P A 2
H11D_3 H 0.317765 0.865842 0.997478 0.059 Uiso 0.286(10) 1 calc R U P A 2
H11E_3 H 0.273028 0.806668 0.987433 0.059 Uiso 0.286(10) 1 calc R U P A 2
H11F_3 H 0.276360 0.943247 0.950613 0.059 Uiso 0.286(10) 1 calc R U P A 2
C12'_3 C 0.2500(7) 0.744(2) 0.8393(15) 0.0395(12) Uani 0.286(10) 1 d D . P A 2
H12D_3 H 0.235676 0.697440 0.869093 0.047 Uiso 0.286(10) 1 calc R U P A 2
H12E_3 H 0.256264 0.685838 0.802889 0.047 Uiso 0.286(10) 1 calc R U P A 2
H12F_3 H 0.232079 0.813533 0.810188 0.047 Uiso 0.286(10) 1 calc R U P A 2
C13_3 C 0.43683(18) 0.5986(5) 0.9241(3) 0.0325(11) Uani 1 1 d . . . . .
H13_3 H 0.456838 0.604426 0.895181 0.039 Uiso 1 1 calc R U . . .
C14_3 C 0.4594(2) 0.6439(7) 1.0077(3) 0.0457(14) Uani 1 1 d . . . . .
H14A_3 H 0.471985 0.727870 1.006682 0.069 Uiso 1 1 calc R U . . .
H14B_3 H 0.481325 0.582523 1.034452 0.069 Uiso 1 1 calc R U . . .
H14C_3 H 0.439501 0.650371 1.035277 0.069 Uiso 1 1 calc R U . . .
C15_3 C 0.4244(3) 0.4576(6) 0.9250(4) 0.0545(17) Uani 1 1 d . . . . .
H15A_3 H 0.408285 0.430189 0.871981 0.082 Uiso 1 1 calc R U . . .
H15B_3 H 0.407341 0.447701 0.958250 0.082 Uiso 1 1 calc R U . . .
H15C_3 H 0.449490 0.404930 0.945424 0.082 Uiso 1 1 calc R U . . .

loop_
_atom_site_aniso_label
_atom_site_aniso_U_11
_atom_site_aniso_U_22
_atom_site_aniso_U_33
_atom_site_aniso_U_23
_atom_site_aniso_U_13
_atom_site_aniso_U_12
Bi1 0.02144(15) 0.01718(14) 0.01686(16) -0.00098(5) 0.00637(10) 0.00075(5)
C1_1 0.022(2) 0.019(2) 0.021(2) -0.0027(16) 0.0036(16) 0.0012(16)
C2_1 0.023(2) 0.027(2) 0.022(2) -0.0027(18) 0.0038(17) 0.0010(17)
C3_1 0.027(2) 0.028(2) 0.026(2) -0.0073(19) 0.0101(19) 0.0010(18)
C4_1 0.024(2) 0.0197(19) 0.033(3) -0.003(2) 0.002(2) -0.0002(19)
C5_1 0.021(3) 0.026(3) 0.021(3) 0.000 0.002(2) 0.000
C6_1 0.026(3) 0.024(3) 0.014(3) 0.000 0.001(2) 0.000
C1_2 0.027(2) 0.0200(19) 0.014(2) -0.0028(17) 0.0067(18) -0.0022(18)
C2_2 0.028(2) 0.022(2) 0.018(2) 0.0008(17) 0.0078(17) -0.0019(17)
C3_2 0.030(2) 0.025(2) 0.020(2) 0.0010(18) 0.0071(19) -0.0026(19)
C4_2 0.030(2) 0.027(3) 0.023(2) -0.0047(19) 0.0111(19) -0.002(2)
C5_2 0.028(2) 0.023(2) 0.023(2) -0.0060(18) 0.0111(18) -0.0068(17)
C6_2 0.031(2) 0.021(2) 0.019(2) -0.0014(17) 0.0119(18) -0.0019(18)
C7_2 0.029(2) 0.029(2) 0.019(2) 0.0006(18) 0.0044(18) -0.0088(19)
C8_2 0.049(3) 0.027(3) 0.051(3) 0.006(2) 0.008(3) -0.010(2)
C9_2 0.042(3) 0.064(4) 0.033(3) -0.009(3) 0.020(2) -0.025(3)
C10_2 0.029(2) 0.030(3) 0.025(2) -0.001(2) 0.0064(19) -0.003(2)
C11_2 0.032(3) 0.040(3) 0.041(3) -0.004(2) 0.002(2) 0.006(2)
C12_2 0.038(3) 0.034(3) 0.023(2) -0.003(2) 0.008(2) 0.000(2)
C13_2 0.035(2) 0.022(2) 0.020(2) -0.0007(17) 0.0094(18) -0.0064(18)
C14_2 0.059(4) 0.027(3) 0.035(3) 0.003(2) 0.015(3) 0.005(2)
C15_2 0.043(3) 0.045(3) 0.035(3) 0.008(2) 0.017(2) -0.010(3)
C1_3 0.022(2) 0.027(2) 0.023(3) -0.0107(18) 0.011(2) -0.0043(17)
C2_3 0.025(2) 0.032(3) 0.030(2) -0.016(2) 0.0069(19) -0.0034(19)
C3_3 0.022(2) 0.047(3) 0.042(3) -0.028(3) 0.009(2) -0.004(2)
C4_3 0.043(4) 0.059(5) 0.036(4) -0.024(3) 0.021(3) -0.025(3)
C5_3 0.045(3) 0.047(3) 0.023(2) -0.013(2) 0.016(2) -0.020(3)
C6_3 0.041(3) 0.024(2) 0.024(2) -0.0107(19) 0.014(2) -0.010(2)
C7_3 0.026(2) 0.023(2) 0.041(3) -0.006(2) 0.005(2) 0.0028(18)
C8_3 0.027(2) 0.033(3) 0.037(3) -0.006(2) 0.003(2) 0.001(2)
C9_3 0.029(3) 0.029(3) 0.064(4) -0.016(3) 0.003(3) 0.006(2)
C10_3 0.038(3) 0.037(3) 0.051(3) -0.001(2) 0.025(2) -0.003(2)
C11_3 0.038(3) 0.037(3) 0.051(3) -0.001(2) 0.025(2) -0.003(2)
C12_3 0.038(3) 0.037(3) 0.051(3) -0.001(2) 0.025(2) -0.003(2)
C10'_3 0.038(3) 0.037(3) 0.051(3) -0.001(2) 0.025(2) -0.003(2)
C11'_3 0.038(3) 0.037(3) 0.051(3) -0.001(2) 0.025(2) -0.003(2)
C12'_3 0.038(3) 0.037(3) 0.051(3) -0.001(2) 0.025(2) -0.003(2)
C13_3 0.049(3) 0.029(3) 0.020(2) -0.0020(19) 0.014(2) -0.009(2)
C14_3 0.050(3) 0.053(4) 0.030(3) -0.010(3) 0.009(2) -0.006(3)
C15_3 0.070(4) 0.031(3) 0.051(4) 0.002(3) 0.007(3) -0.011(3)

loop_
_atom_type_symbol
_atom_type_description
_atom_type_scat_dispersion_real
_atom_type_scat_dispersion_imag
_atom_type_scat_source
C C 0.0181 0.0091 'International Tables Vol C Tables 4.2.6.8 and 6.1.1.4'
H H 0.0000 0.0000 'International Tables Vol C Tables 4.2.6.8 and 6.1.1.4'
Bi Bi -4.0111 8.9310 'International Tables Vol C Tables 4.2.6.8 and 6.1.1.4'

loop_
_geom_angle_atom_site_label_1
_geom_angle_atom_site_label_2
_geom_angle_atom_site_label_3
_geom_angle
_geom_angle_site_symmetry_1
_geom_angle_site_symmetry_3
_geom_angle_publ_flag
C1_1 Bi1 C1_2 107.53(16) . . ?
C1_1 Bi1 C1_3 96.72(17) . . ?
C1_2 Bi1 C1_3 92.31(19) . . ?
C1_1 Bi1 Bi1 74.73(11) . 2_656 ?
C1_2 Bi1 Bi1 102.87(13) . 2_656 ?
C1_3 Bi1 Bi1 164.20(13) . 2_656 ?
C2_1 C1_1 C6_1 119.2(4) . . ?
C2_1 C1_1 Bi1 113.3(3) . . ?
C6_1 C1_1 Bi1 127.5(3) . . ?
C1_1 C2_1 C3_1 121.7(5) . . ?
C4_1 C3_1 C2_1 119.8(5) . . ?
C3_1 C4_1 C5_1 120.5(5) . . ?
C4_1 C5_1 C4_1 119.8(7) 2_656 . ?
C4_1 C5_1 C6_1 120.1(3) 2_656 . ?
C4_1 C5_1 C6_1 120.1(3) . . ?
C5_1 C6_1 C1_1 116.9(3) . . ?
C5_1 C6_1 C1_1 116.9(3) . 2_656 ?
C1_1 C6_1 C1_1 126.3(6) . 2_656 ?
C6_2 C1_2 C2_2 119.2(4) . . ?
C6_2 C1_2 Bi1 115.3(3) . . ?
C2_2 C1_2 Bi1 125.4(3) . . ?
C3_2 C2_2 C1_2 119.4(4) . . ?
C3_2 C2_2 C7_2 118.4(4) . . ?
C1_2 C2_2 C7_2 122.2(4) . . ?
C2_2 C3_2 C4_2 121.8(4) . . ?
C5_2 C4_2 C3_2 117.4(4) . . ?
C5_2 C4_2 C10_2 121.1(4) . . ?
C3_2 C4_2 C10_2 121.5(4) . . ?
C4_2 C5_2 C6_2 122.7(4) . . ?
C1_2 C6_2 C5_2 119.1(4) . . ?
C1_2 C6_2 C13_2 123.9(4) . . ?
C5_2 C6_2 C13_2 117.0(4) . . ?
C2_2 C7_2 C8_2 113.4(4) . . ?
C2_2 C7_2 C9_2 110.5(4) . . ?
C8_2 C7_2 C9_2 110.4(5) . . ?
C12_2 C10_2 C4_2 112.2(4) . . ?
C12_2 C10_2 C11_2 110.4(4) . . ?
C4_2 C10_2 C11_2 112.1(4) . . ?
C6_2 C13_2 C15_2 113.2(4) . . ?
C6_2 C13_2 C14_2 109.7(4) . . ?
C15_2 C13_2 C14_2 111.3(5) . . ?
C2_3 C1_3 C6_3 118.4(5) . . ?
C2_3 C1_3 Bi1 124.4(4) . . ?
C6_3 C1_3 Bi1 116.7(4) . . ?
C1_3 C2_3 C3_3 119.1(5) . . ?
C1_3 C2_3 C7_3 123.4(5) . . ?
C3_3 C2_3 C7_3 117.4(5) . . ?
C4_3 C3_3 C2_3 121.4(6) . . ?
C5_3 C4_3 C3_3 118.3(6) . . ?
C5_3 C4_3 C10_3 116.4(7) . . ?
C3_3 C4_3 C10_3 125.3(7) . . ?
C5_3 C4_3 C10'_3 145.7(10) . . ?
C3_3 C4_3 C10'_3 95.2(10) . . ?
C4_3 C5_3 C6_3 123.2(6) . . ?
C5_3 C6_3 C1_3 119.5(5) . . ?
C5_3 C6_3 C13_3 116.3(5) . . ?
C1_3 C6_3 C13_3 124.1(5) . . ?
C2_3 C7_3 C8_3 111.7(4) . . ?
C2_3 C7_3 C9_3 110.2(5) . . ?
C8_3 C7_3 C9_3 108.8(4) . . ?
C12_3 C10_3 C11_3 124.6(8) . . ?
C12_3 C10_3 C4_3 112.9(7) . . ?
C11_3 C10_3 C4_3 110.3(7) . . ?
C12'_3 C10'_3 C11'_3 120.4(17) . . ?
C12'_3 C10'_3 C4_3 117.3(15) . . ?
C11'_3 C10'_3 C4_3 120.0(15) . . ?
C6_3 C13_3 C14_3 111.1(5) . . ?
C6_3 C13_3 C15_3 112.5(5) . . ?
C14_3 C13_3 C15_3 109.5(5) . . ?

loop_
_geom_bond_atom_site_label_1
_geom_bond_atom_site_label_2
_geom_bond_distance
_geom_bond_site_symmetry_2
_geom_bond_publ_flag
Bi1 C1_1 2.318(4) . ?
Bi1 C1_2 2.326(5) . ?
Bi1 C1_3 2.326(5) . ?
Bi1 Bi1 3.6742(4) 2_656 ?
C1_1 C2_1 1.380(6) . ?
C1_1 C6_1 1.441(5) . ?
C2_1 C3_1 1.411(7) . ?
C3_1 C4_1 1.356(8) . ?
C4_1 C5_1 1.416(7) . ?
C5_1 C6_1 1.435(9) . ?
C1_2 C6_2 1.403(7) . ?
C1_2 C2_2 1.408(7) . ?
C2_2 C3_2 1.394(7) . ?
C2_2 C7_2 1.515(6) . ?
C3_2 C4_2 1.409(7) . ?
C4_2 C5_2 1.371(7) . ?
C4_2 C10_2 1.521(7) . ?
C5_2 C6_2 1.405(7) . ?
C6_2 C13_2 1.524(6) . ?
C7_2 C8_2 1.525(8) . ?
C7_2 C9_2 1.532(7) . ?
C10_2 C12_2 1.520(7) . ?
C10_2 C11_2 1.533(8) . ?
C13_2 C15_2 1.526(7) . ?
C13_2 C14_2 1.528(7) . ?
C1_3 C2_3 1.409(8) . ?
C1_3 C6_3 1.417(8) . ?
C2_3 C3_3 1.414(7) . ?
C2_3 C7_3 1.522(8) . ?
C3_3 C4_3 1.396(10) . ?
C4_3 C5_3 1.346(11) . ?
C4_3 C10_3 1.537(11) . ?
C4_3 C10'_3 1.66(2) . ?
C5_3 C6_3 1.390(8) . ?
C6_3 C13_3 1.514(8) . ?
C7_3 C8_3 1.539(7) . ?
C7_3 C9_3 1.546(7) . ?
C10_3 C12_3 1.432(10) . ?
C10_3 C11_3 1.471(10) . ?
C10'_3 C12'_3 1.429(16) . ?
C10'_3 C11'_3 1.440(15) . ?
C13_3 C14_3 1.532(7) . ?
C13_3 C15_3 1.537(8) . ?
